data_2020998
loop_
_publ_author_name
'Bendjellal, Nassima'
'Trifa, Chahrazed'
'Bouacida, Sofiane'
'Boudaren, Chaouki'
'Boudraa, Mhamed'
'Merazig, Hocine'

_publ_section_title
;
 Two novel alkaline earth coordination polymers constructed from cinnamic
 acid and 1,10-phenanthroline: synthesis and structural and thermal
 properties
;
_journal_coeditor_code FP3050
_journal_issue 2
_journal_name_full 'Acta Crystallographica Section C'
_journal_page_first
;
;
_journal_paper_doi 10.1107/S2053229618001420
_journal_volume 74
_journal_year 2018
_chemical_formula_iupac '[Ca (C10 H7 O2)2 (C10 H8 N2)]'
_chemical_formula_moiety 'C30 H22 Ca1 N2 O4'
_chemical_formula_sum 'C30 H22 Ca N2 O4'
_chemical_formula_weight 514.58
_chemical_name_systematic
Poly[(1,10-phenanthroline-\k^2^<i>N</i>,<i>N</i>')bis(\m-3-phenylprop-2-enoato-\k^3^<i>O</i>,<i>O</i>':<i>O</i>)calcium(I)]
_space_group_IT_number 60
_symmetry_cell_setting orthorhombic
_symmetry_space_group_name_Hall '-P 2n 2ab'
_symmetry_space_group_name_H-M 'P b c n'
_atom_sites_solution_hydrogens geom
_atom_sites_solution_primary direct
_atom_sites_solution_secondary difmap
_audit_conform_dict_name cif_core.dic
_audit_conform_dict_version 2.3
_audit_creation_method 'WinGX routine CIF_UPDATE'
_cell_angle_alpha 90
_cell_angle_beta 90
_cell_angle_gamma 90
_cell_formula_units_Z 4
_cell_length_a 27.0933(11)
_cell_length_b 11.2988(4)
_cell_length_c 7.8989(3)
_cell_measurement_reflns_used 1362
_cell_measurement_temperature 295(2)
_cell_measurement_theta_max 22.96
_cell_measurement_theta_min 3.01
_cell_volume 2418.03(16)
_computing_cell_refinement
;
APEX2 (Bruker, 2011)
;
_computing_data_collection
;
APEX2 (Bruker, 2011)
;
_computing_data_reduction
;
APEX2 (Bruker, 2011)
;
_computing_molecular_graphics
;
ORTEP-3 for Windows (Farrugia, 2012) and
DIAMOND (Brandenburg & Berndt, 2001)
;
_computing_publication_material
;
WinGX (Farrugia, 2012) and CRYSCAL (T. Roisnel, local program)
;
_computing_structure_refinement
;
SHELXL97 (Sheldrick, 2008)
;
_computing_structure_solution
;
SIR2002 (Burla <i>et al.</i>,  2005)
;
_diffrn_ambient_temperature 295(2)
_diffrn_measured_fraction_theta_full 0.981
_diffrn_measured_fraction_theta_max 0.981
_diffrn_measurement_device_type 'Bruker APEXII'
_diffrn_measurement_method 'CCD rotation images, thick slices'
_diffrn_radiation_monochromator graphite
_diffrn_radiation_type MoK\a
_diffrn_radiation_wavelength 0.71073
_diffrn_reflns_av_R_equivalents 0.0607
_diffrn_reflns_limit_h_max 34
_diffrn_reflns_limit_h_min -31
_diffrn_reflns_limit_k_max 14
_diffrn_reflns_limit_k_min -10
_diffrn_reflns_limit_l_max 10
_diffrn_reflns_limit_l_min -10
_diffrn_reflns_number 10605
_diffrn_reflns_theta_full 27
_diffrn_reflns_theta_max 27
_diffrn_reflns_theta_min 3.24
_exptl_absorpt_coefficient_mu 0.301
_exptl_absorpt_correction_T_max 0.7455
_exptl_absorpt_correction_T_min 0.6724
_exptl_absorpt_correction_type multi-scan
_exptl_absorpt_process_details
;
(SADABS; Sheldrick, 2002)
;
_exptl_crystal_colour Colorless
_exptl_crystal_density_diffrn 1.414
_exptl_crystal_density_method 'not measured'
_exptl_crystal_description prism
_exptl_crystal_F_000 1072
_exptl_crystal_size_max 0.25
_exptl_crystal_size_mid 0.17
_exptl_crystal_size_min 0.15
_refine_diff_density_max 0.282
_refine_diff_density_min -0.197
_refine_ls_extinction_method none
_refine_ls_goodness_of_fit_ref 1.041
_refine_ls_hydrogen_treatment constr
_refine_ls_matrix_type full
_refine_ls_number_parameters 168
_refine_ls_number_reflns 2585
_refine_ls_number_restraints 0
_refine_ls_restrained_S_all 1.041
_refine_ls_R_factor_all 0.0920
_refine_ls_R_factor_gt 0.0505
_refine_ls_shift/su_max 0.000
_refine_ls_shift/su_mean 0.000
_refine_ls_structure_factor_coef Fsqd
_refine_ls_weighting_details 'calc w=1/[\s^2^(Fo^2^)+(0.0695P)^2^+0.1557P] where P=(Fo^2^+2Fc^2^)/3'
_refine_ls_weighting_scheme calc
_refine_ls_wR_factor_gt 0.1209
_refine_ls_wR_factor_ref 0.1457
_reflns_number_gt 1617
_reflns_number_total 2587
_reflns_threshold_expression >2sigma(I)
_cod_data_source_file fp3050sup1.cif
_cod_data_source_block Ca
_cod_database_code 2020998

loop_
_space_group_symop_operation_xyz
'x, y, z'
'-x+1/2, -y+1/2, z+1/2'
'x+1/2, -y+1/2, -z'
'-x, y, -z+1/2'
'-x, -y, -z'
'x-1/2, y-1/2, -z-1/2'
'-x-1/2, y-1/2, z'
'x, -y, z-1/2'

loop_
_atom_site_type_symbol
_atom_site_label
_atom_site_fract_x
_atom_site_fract_y
_atom_site_fract_z
_atom_site_U_iso_or_equiv
_atom_site_adp_type
_atom_site_calc_flag
_atom_site_refinement_flags
_atom_site_occupancy
_atom_site_symmetry_multiplicity
C C1 -0.07507(9) 0.5961(2) 0.3964(3) 0.0418(6) Uani d . 1 1
C C2 -0.11192(10) 0.6796(2) 0.4654(4) 0.0515(7) Uani d . 1 1
H H2 -0.1031 0.7224 0.5613 0.062 Uiso calc R 1 1
C C3 -0.15583(10) 0.6980(2) 0.4023(4) 0.0484(7) Uani d . 1 1
H H3 -0.1648 0.6514 0.3103 0.058 Uiso calc R 1 1
C C4 -0.19290(9) 0.7848(2) 0.4610(3) 0.0411(6) Uani d . 1 1
C C5 -0.18367(10) 0.8693(2) 0.5833(3) 0.0521(7) Uani d . 1 1
H H5 -0.1533 0.8697 0.6382 0.063 Uiso calc R 1 1
C C6 -0.21802(13) 0.9519(3) 0.6248(4) 0.0641(9) Uani d . 1 1
H H6 -0.2104 1.0093 0.705 0.077 Uiso calc R 1 1
C C7 -0.26384(12) 0.9521(3) 0.5506(4) 0.0644(9) Uani d . 1 1
H H7 -0.2871 1.009 0.5801 0.077 Uiso calc R 1 1
C C8 -0.27482(10) 0.8667(3) 0.4316(4) 0.0639(9) Uani d . 1 1
H H8 -0.306 0.8641 0.3821 0.077 Uiso calc R 1 1
C C9 -0.23904(10) 0.7846(2) 0.3862(4) 0.0534(7) Uani d . 1 1
H H9 -0.2462 0.7284 0.3038 0.064 Uiso calc R 1 1
C C11 0.02276(9) 0.1500(2) 0.2029(3) 0.0436(6) Uani d . 1 1
C C12 0.04485(12) 0.0408(2) 0.1608(4) 0.0552(8) Uani d . 1 1
C C13 0.08922(13) 0.0451(3) 0.0717(4) 0.0711(10) Uani d . 1 1
H H13 0.1056 -0.0249 0.0453 0.085 Uiso calc R 1 1
C C14 0.10861(11) 0.1497(3) 0.0234(4) 0.0686(9) Uani d . 1 1
H H14 0.1378 0.1525 -0.0382 0.082 Uiso calc R 1 1
C C15 0.08385(10) 0.2544(3) 0.0679(4) 0.0554(7) Uani d . 1 1
H H15 0.0972 0.3263 0.0331 0.066 Uiso calc R 1 1
C C16 0.02101(12) -0.0679(3) 0.2095(4) 0.0712(11) Uani d . 1 1
H H16 0.0359 -0.1397 0.1826 0.085 Uiso calc R 1 1
Ca Ca1 0 0.44729(6) 0.25 0.0390(2) Uani d S 1 2
N N1 0.04254(8) 0.25573(18) 0.1570(3) 0.0456(6) Uani d . 1 1
O O1 -0.03319(6) 0.59409(17) 0.4666(2) 0.0552(5) Uani d . 1 1
O O2 -0.08423(8) 0.53279(18) 0.2711(3) 0.0637(6) Uani d . 1 1

loop_
_atom_site_aniso_label
_atom_site_aniso_U_11
_atom_site_aniso_U_22
_atom_site_aniso_U_33
_atom_site_aniso_U_12
_atom_site_aniso_U_13
_atom_site_aniso_U_23
C1 0.0369(13) 0.0426(14) 0.0458(15) 0.0012(11) 0.0001(12) 0.0045(12)
C2 0.0469(16) 0.0558(16) 0.0519(17) 0.0055(13) 0.0015(13) -0.0011(13)
C3 0.0457(15) 0.0458(15) 0.0538(16) -0.0014(12) -0.0004(13) 0.0009(13)
C4 0.0362(13) 0.0403(13) 0.0467(15) -0.0007(11) 0.0037(11) 0.0055(12)
C5 0.0473(15) 0.0578(17) 0.0513(16) -0.0050(13) 0.0051(13) 0.0004(14)
C6 0.076(2) 0.0515(17) 0.065(2) -0.0042(16) 0.0192(18) -0.0078(15)
C7 0.064(2) 0.0546(18) 0.074(2) 0.0212(16) 0.0251(17) 0.0180(17)
C8 0.0399(16) 0.079(2) 0.073(2) 0.0069(15) 0.0026(14) 0.0232(19)
C9 0.0468(16) 0.0526(16) 0.0609(18) -0.0019(13) 0.0017(14) -0.0041(13)
C11 0.0465(15) 0.0457(15) 0.0387(14) 0.0031(12) -0.0144(12) -0.0030(11)
C12 0.0640(19) 0.0530(16) 0.0488(17) 0.0115(15) -0.0191(15) -0.0087(13)
C13 0.072(2) 0.073(2) 0.068(2) 0.0259(18) -0.0170(18) -0.0219(18)
C14 0.0492(17) 0.094(3) 0.062(2) 0.0184(18) 0.0006(15) -0.0211(19)
C15 0.0433(15) 0.069(2) 0.0535(17) 0.0035(14) 0.0000(13) -0.0019(14)
C16 0.095(3) 0.0459(16) 0.072(2) 0.0126(14) -0.029(2) -0.0073(15)
Ca1 0.0344(4) 0.0420(4) 0.0407(4) 0 -0.0027(3) 0
N1 0.0407(12) 0.0518(13) 0.0444(13) 0.0033(10) -0.0026(10) -0.0017(10)
O1 0.0445(11) 0.0700(12) 0.0512(11) 0.0057(9) -0.0077(9) -0.0002(9)
O2 0.0552(12) 0.0676(13) 0.0682(14) 0.0123(10) -0.0097(10) -0.0243(11)

loop_
_atom_type_symbol
_atom_type_description
_atom_type_scat_dispersion_real
_atom_type_scat_dispersion_imag
_atom_type_scat_source
C C 0.0033 0.0016 'International Tables Vol C Tables 4.2.6.8 and 6.1.1.4'
Ca Ca 0.2262 0.3064 'International Tables Vol C Tables 4.2.6.8 and 6.1.1.4'
N N 0.0061 0.0033 'International Tables Vol C Tables 4.2.6.8 and 6.1.1.4'
O O 0.0106 0.006 'International Tables Vol C Tables 4.2.6.8 and 6.1.1.4'
H H 0 0 'International Tables Vol C Tables 4.2.6.8 and 6.1.1.4'

loop_
_geom_angle_atom_site_label_1
_geom_angle_atom_site_label_2
_geom_angle_atom_site_label_3
_geom_angle_site_symmetry_1
_geom_angle_site_symmetry_3
_geom_angle
O2 C1 O1 . . 121.1(2)
O2 C1 C2 . . 121.7(2)
O1 C1 C2 . . 117.2(2)
O2 C1 Ca1 . . 59.13(14)
O1 C1 Ca1 . . 62.06(13)
C2 C1 Ca1 . . 175.95(18)
C3 C2 C1 . . 125.2(3)
C3 C2 H2 . . 117.4
C1 C2 H2 . . 117.4
C2 C3 C4 . . 127.2(3)
C2 C3 H3 . . 116.4
C4 C3 H3 . . 116.4
C5 C4 C9 . . 117.6(2)
C5 C4 C3 . . 123.7(2)
C9 C4 C3 . . 118.6(2)
C6 C5 C4 . . 121.3(3)
C6 C5 H5 . . 119.3
C4 C5 H5 . . 119.3
C5 C6 C7 . . 121.2(3)
C5 C6 H6 . . 119.4
C7 C6 H6 . . 119.4
C6 C7 C8 . . 119.0(3)
C6 C7 H7 . . 120.5
C8 C7 H7 . . 120.5
C7 C8 C9 . . 119.5(3)
C7 C8 H8 . . 120.2
C9 C8 H8 . . 120.2
C4 C9 C8 . . 121.3(3)
C4 C9 H9 . . 119.3
C8 C9 H9 . . 119.3
N1 C11 C12 . . 122.6(2)
N1 C11 C11 . 4 118.39(14)
C12 C11 C11 . 4 119.01(17)
C13 C12 C11 . . 117.0(3)
C13 C12 C16 . . 123.5(3)
C11 C12 C16 . . 119.5(3)
C14 C13 C12 . . 120.6(3)
C14 C13 H13 . . 119.7
C12 C13 H13 . . 119.7
C13 C14 C15 . . 118.8(3)
C13 C14 H14 . . 120.6
C15 C14 H14 . . 120.6
N1 C15 C14 . . 123.2(3)
N1 C15 H15 . . 118.4
C14 C15 H15 . . 118.4
C16 C16 C12 4 . 121.47(18)
C16 C16 H16 4 . 119.3
C12 C16 H16 . . 119.3
O1 Ca1 O1 5_566 8_565 158.06(10)
O1 Ca1 O2 5_566 4 78.40(6)
O1 Ca1 O2 8_565 4 110.43(7)
O1 Ca1 O2 5_566 . 110.43(7)
O1 Ca1 O2 8_565 . 78.40(6)
O2 Ca1 O2 4 . 134.22(10)
O1 Ca1 O1 5_566 . 68.97(7)
O1 Ca1 O1 8_565 . 127.35(7)
O2 Ca1 O1 4 . 96.67(7)
O2 Ca1 O1 . . 51.48(6)
O1 Ca1 O1 5_566 4 127.35(7)
O1 Ca1 O1 8_565 4 68.97(7)
O2 Ca1 O1 4 4 51.48(6)
O2 Ca1 O1 . 4 96.67(7)
O1 Ca1 O1 . 4 98.72(9)
O1 Ca1 N1 5_566 . 86.31(7)
O1 Ca1 N1 8_565 . 75.08(6)
O2 Ca1 N1 4 . 84.03(7)
O2 Ca1 N1 . . 139.63(7)
O1 Ca1 N1 . . 154.47(6)
O1 Ca1 N1 4 . 101.48(6)
O1 Ca1 N1 5_566 4 75.08(6)
O1 Ca1 N1 8_565 4 86.31(7)
O2 Ca1 N1 4 4 139.63(7)
O2 Ca1 N1 . 4 84.03(7)
O1 Ca1 N1 . 4 101.48(6)
O1 Ca1 N1 4 4 154.47(7)
N1 Ca1 N1 . 4 64.54(10)
O1 Ca1 C1 5_566 4 102.61(7)
O1 Ca1 C1 8_565 4 90.21(7)
O2 Ca1 C1 4 4 25.50(6)
O2 Ca1 C1 . 4 116.65(8)
O1 Ca1 C1 . 4 97.97(7)
O1 Ca1 C1 4 4 25.99(6)
N1 Ca1 C1 . 4 93.46(7)
N1 Ca1 C1 4 4 157.89(7)
O1 Ca1 C1 5_566 . 90.21(7)
O1 Ca1 C1 8_565 . 102.61(7)
O2 Ca1 C1 4 . 116.65(8)
O2 Ca1 C1 . . 25.50(6)
O1 Ca1 C1 . . 25.99(6)
O1 Ca1 C1 4 . 97.97(7)
N1 Ca1 C1 . . 157.89(7)
N1 Ca1 C1 4 . 93.46(7)
C1 Ca1 C1 4 . 108.60(10)
O1 Ca1 Ca1 5_566 5_566 35.19(4)
O1 Ca1 Ca1 8_565 5_566 157.99(4)
O2 Ca1 Ca1 4 5_566 87.24(5)
O2 Ca1 Ca1 . 5_566 79.83(5)
O1 Ca1 Ca1 . 5_566 33.78(4)
O1 Ca1 Ca1 4 5_566 117.07(5)
N1 Ca1 Ca1 . 5_566 121.25(5)
N1 Ca1 Ca1 4 5_566 88.25(5)
C1 Ca1 Ca1 4 5_566 102.46(6)
C1 Ca1 Ca1 . 5_566 56.45(5)
O1 Ca1 Ca1 5_566 5_565 157.99(4)
O1 Ca1 Ca1 8_565 5_565 35.19(4)
O2 Ca1 Ca1 4 5_565 79.83(5)
O2 Ca1 Ca1 . 5_565 87.24(5)
O1 Ca1 Ca1 . 5_565 117.07(5)
O1 Ca1 Ca1 4 5_565 33.78(4)
N1 Ca1 Ca1 . 5_565 88.25(5)
N1 Ca1 Ca1 4 5_565 121.25(5)
C1 Ca1 Ca1 4 5_565 56.45(5)
C1 Ca1 Ca1 . 5_565 102.46(6)
Ca1 Ca1 Ca1 5_566 5_565 146.43(4)
C15 N1 C11 . . 117.8(2)
C15 N1 Ca1 . . 122.92(19)
C11 N1 Ca1 . . 119.31(16)
C1 O1 Ca1 . 5_566 137.05(17)
C1 O1 Ca1 . . 91.95(15)
Ca1 O1 Ca1 5_566 . 111.03(7)
C1 O2 Ca1 . . 95.37(16)

loop_
_geom_bond_atom_site_label_1
_geom_bond_atom_site_label_2
_geom_bond_site_symmetry_2
_geom_bond_distance
_geom_bond_publ_flag
C1 O2 . 1.246(3) ?
C1 O1 . 1.263(3) ?
C1 C2 . 1.478(4) ?
C1 Ca1 . 2.881(3) ?
C2 C3 . 1.307(4) ?
C2 H2 . 0.93 ?
C3 C4 . 1.478(3) ?
C3 H3 . 0.93 ?
C4 C5 . 1.381(4) ?
C4 C9 . 1.383(4) ?
C5 C6 . 1.358(4) ?
C5 H5 . 0.93 ?
C6 C7 . 1.373(5) ?
C6 H6 . 0.93 ?
C7 C8 . 1.380(5) ?
C7 H7 . 0.93 ?
C8 C9 . 1.389(4) ?
C8 H8 . 0.93 ?
C9 H9 . 0.93 ?
C11 N1 . 1.359(3) ?
C11 C12 . 1.411(4) ?
C11 C11 4 1.440(5) ?
C12 C13 . 1.394(4) ?
C12 C16 . 1.439(4) ?
C13 C14 . 1.349(5) ?
C13 H13 . 0.93 ?
C14 C15 . 1.405(4) ?
C14 H14 . 0.93 ?
C15 N1 . 1.322(3) ?
C15 H15 . 0.93 ?
C16 C16 4 1.306(7) ?
C16 H16 . 0.93 ?
Ca1 O1 5_566 2.4575(19) y
Ca1 O1 8_565 2.4575(19) ?
Ca1 O1 . 2.5468(19) y
Ca1 O1 4 2.5468(19) ?
Ca1 O2 4 2.484(2) ?
Ca1 O2 . 2.484(2) y
Ca1 N1 . 2.560(2) y
Ca1 N1 4 2.560(2) ?
Ca1 C1 4 2.881(3) y
O1 Ca1 5_566 2.4575(19) ?

loop_
_geom_hbond_atom_site_label_D
_geom_hbond_atom_site_label_H
_geom_hbond_atom_site_label_A
_geom_hbond_distance_DH
_geom_hbond_distance_HA
_geom_hbond_distance_DA
_geom_hbond_angle_DHA
_geom_hbond_publ_flag
C3 H3 O2 0.9300 2.5800 2.886(3) 100.00 yes

loop_
_geom_torsion_atom_site_label_1
_geom_torsion_atom_site_label_2
_geom_torsion_atom_site_label_3
_geom_torsion_atom_site_label_4
_geom_torsion_site_symmetry_1
_geom_torsion_site_symmetry_4
_geom_torsion
O2 C1 C2 C3 . . -2.0(4)
O1 C1 C2 C3 . . 175.8(3)
C1 C2 C3 C4 . . -176.5(2)
C2 C3 C4 C5 . . 7.4(4)
C2 C3 C4 C9 . . -174.9(3)
C9 C4 C5 C6 . . -2.1(4)
C3 C4 C5 C6 . . 175.7(3)
C4 C5 C6 C7 . . 2.1(4)
C5 C6 C7 C8 . . -0.1(5)
C6 C7 C8 C9 . . -1.7(5)
C5 C4 C9 C8 . . 0.2(4)
C3 C4 C9 C8 . . -177.7(3)
C7 C8 C9 C4 . . 1.7(4)
N1 C11 C12 C13 . . 1.4(4)
C11 C11 C12 C13 4 . -179.1(3)
N1 C11 C12 C16 . . -178.2(2)
C11 C11 C12 C16 4 . 1.3(4)
C11 C12 C13 C14 . . -2.4(4)
C16 C12 C13 C14 . . 177.1(3)
C12 C13 C14 C15 . . 1.4(5)
C13 C14 C15 N1 . . 0.8(4)
C13 C12 C16 C16 . 4 -178.8(4)
C11 C12 C16 C16 . 4 0.7(6)
O2 C1 Ca1 O1 . 5_566 -143.41(17)
O1 C1 Ca1 O1 . 5_566 34.26(17)
O2 C1 Ca1 O1 . 8_565 18.65(18)
O1 C1 Ca1 O1 . 8_565 -163.68(13)
O2 C1 Ca1 O2 . 4 139.48(15)
O1 C1 Ca1 O2 . 4 -42.85(17)
O1 C1 Ca1 O2 . . 177.7(3)
O2 C1 Ca1 O1 . . -177.7(3)
O2 C1 Ca1 O1 . 4 88.78(17)
O1 C1 Ca1 O1 . 4 -93.56(16)
O2 C1 Ca1 N1 . . -62.7(3)
O1 C1 Ca1 N1 . . 115.0(2)
O2 C1 Ca1 N1 . 4 -68.34(17)
O1 C1 Ca1 N1 . 4 109.33(15)
O2 C1 Ca1 C1 . 4 113.20(18)
O1 C1 Ca1 C1 . 4 -69.13(14)
O2 C1 Ca1 Ca1 . 5_566 -153.94(18)
O1 C1 Ca1 Ca1 . 5_566 23.73(12)
O2 C1 Ca1 Ca1 . 5_565 54.73(17)
O1 C1 Ca1 Ca1 . 5_565 -127.61(14)
C14 C15 N1 C11 . . -1.9(4)
C14 C15 N1 Ca1 . . 176.9(2)
C12 C11 N1 C15 . . 0.7(3)
C11 C11 N1 C15 4 . -178.8(3)
C12 C11 N1 Ca1 . . -178.07(18)
C11 C11 N1 Ca1 4 . 2.4(3)
O1 Ca1 N1 C15 5_566 . -104.4(2)
O1 Ca1 N1 C15 8_565 . 87.4(2)
O2 Ca1 N1 C15 4 . -25.7(2)
O2 Ca1 N1 C15 . . 137.96(19)
O1 Ca1 N1 C15 . . -118.6(2)
O1 Ca1 N1 C15 4 . 23.0(2)
N1 Ca1 N1 C15 4 . -179.6(2)
C1 Ca1 N1 C15 4 . -1.9(2)
C1 Ca1 N1 C15 . . 174.2(2)
Ca1 Ca1 N1 C15 5_566 . -108.77(19)
Ca1 Ca1 N1 C15 5_565 . 54.29(19)
O1 Ca1 N1 C11 5_566 . 74.37(17)
O1 Ca1 N1 C11 8_565 . -93.90(17)
O2 Ca1 N1 C11 4 . 153.08(18)
O2 Ca1 N1 C11 . . -43.3(2)
O1 Ca1 N1 C11 . . 60.1(2)
O1 Ca1 N1 C11 4 . -158.23(17)
N1 Ca1 N1 C11 4 . -0.85(12)
C1 Ca1 N1 C11 4 . 176.81(17)
C1 Ca1 N1 C11 . . -7.1(3)
Ca1 Ca1 N1 C11 5_566 . 69.98(18)
Ca1 Ca1 N1 C11 5_565 . -126.96(17)
O2 C1 O1 Ca1 . 5_566 -122.0(3)
C2 C1 O1 Ca1 . 5_566 60.2(3)
Ca1 C1 O1 Ca1 . 5_566 -124.3(2)
O2 C1 O1 Ca1 . . 2.3(3)
C2 C1 O1 Ca1 . . -175.5(2)
O1 Ca1 O1 C1 5_566 . -142.91(18)
O1 Ca1 O1 C1 8_565 . 20.18(17)
O2 Ca1 O1 C1 4 . 142.27(15)
O2 Ca1 O1 C1 . . -1.28(14)
O1 Ca1 O1 C1 4 . 90.32(15)
N1 Ca1 O1 C1 . . -127.64(18)
N1 Ca1 O1 C1 4 . -73.98(15)
C1 Ca1 O1 C1 4 . 116.59(15)
Ca1 Ca1 O1 C1 5_566 . -142.91(18)
Ca1 Ca1 O1 C1 5_565 . 60.31(15)
O1 Ca1 O1 Ca1 5_566 5_566 0
O1 Ca1 O1 Ca1 8_565 5_566 163.08(7)
O2 Ca1 O1 Ca1 4 5_566 -74.82(8)
O2 Ca1 O1 Ca1 . 5_566 141.62(12)
O1 Ca1 O1 Ca1 4 5_566 -126.77(9)
N1 Ca1 O1 Ca1 . 5_566 15.27(18)
N1 Ca1 O1 Ca1 4 5_566 68.93(8)
C1 Ca1 O1 Ca1 4 5_566 -100.51(8)
C1 Ca1 O1 Ca1 . 5_566 142.91(18)
Ca1 Ca1 O1 Ca1 5_565 5_566 -156.78(5)
O1 C1 O2 Ca1 . . -2.4(3)
C2 C1 O2 Ca1 . . 175.4(2)
O1 Ca1 O2 C1 5_566 . 39.50(18)
O1 Ca1 O2 C1 8_565 . -161.42(18)
O2 Ca1 O2 C1 4 . -54.12(15)
O1 Ca1 O2 C1 . . 1.31(15)
O1 Ca1 O2 C1 4 . -94.55(17)
N1 Ca1 O2 C1 . . 148.90(15)
N1 Ca1 O2 C1 4 . 111.13(17)
C1 Ca1 O2 C1 4 . -77.1(2)
Ca1 Ca1 O2 C1 5_566 . 21.84(16)
Ca1 Ca1 O2 C1 5_565 . -127.05(16)

_cod_database_fobs_code 2020998
